data_4340193
loop_
_publ_author_name
'Margraf, G\"unter'
'Kretz, Tonia'
'Fabrizi de Biani, Fabrizia'
'Laschi, Franco'
'Losi, Serena'
'Zanello, Piero'
'Bats, Jan W.'
'Wolf, Bernd'
'Removi\'c-Langer, Katarina'
'Lang, Michael'
'Prokofiev, Andrei'
'Assmus, Wolf'
'Lerner, Hans-Wolfram'
'Wagner, Matthias'

_publ_section_title
;
 Mono-, di-, and oligonuclear complexes of Cu(II) ions and p-hydroquinone
 ligands: syntheses, electrochemical properties, and magnetic behavior.
;
_journal_issue 3
_journal_name_full 'Inorganic chemistry'
_journal_page_first 1277
_journal_page_last 1288
_journal_paper_doi 10.1021/ic051016z
_journal_volume 45
_journal_year 2006
_chemical_formula_moiety 'C24 H30 N2 Ni O4, 2 (C H4 O)'
_chemical_formula_sum 'C26 H38 N2 Ni O6'
_chemical_formula_weight 533.29
_chemical_name_systematic
; 
 ? 
;
_space_group_IT_number 15
_symmetry_cell_setting monoclinic
_symmetry_space_group_name_Hall '-C 2yc'
_symmetry_space_group_name_H-M 'C 1 2/c 1'
_atom_sites_solution_hydrogens geom
_atom_sites_solution_primary direct
_atom_sites_solution_secondary difmap
_audit_creation_method SHELXL-97
_cell_angle_alpha 90.00
_cell_angle_beta 111.89(2)
_cell_angle_gamma 90.00
_cell_formula_units_Z 8
_cell_length_a 29.115(13)
_cell_length_b 7.089(3)
_cell_length_c 27.811(9)
_cell_measurement_reflns_used 51
_cell_measurement_temperature 146(2)
_cell_measurement_theta_max 23
_cell_measurement_theta_min 3
_cell_volume 5326(4)
_computing_cell_refinement 'SMART (Siemens, 1995)'
_computing_data_collection 'SMART (Siemens, 1995)'
_computing_data_reduction 'SAINT (Siemens, 1995)'
_computing_publication_material 'SHELXL-97 (Sheldrick, 1997)'
_computing_structure_refinement 'SHELXL-97 (Sheldrick, 1997)'
_computing_structure_solution 'SHELXS-97 (Sheldrick, 1997)'
_diffrn_ambient_temperature 146(2)
_diffrn_measured_fraction_theta_full 0.890
_diffrn_measured_fraction_theta_max 0.890
_diffrn_measurement_device_type SIEMENS_SMART_CCD
_diffrn_measurement_method \w
_diffrn_radiation_monochromator graphite
_diffrn_radiation_source 'normal-focus sealed tube'
_diffrn_radiation_type MoK\a
_diffrn_radiation_wavelength 0.71073
_diffrn_reflns_av_R_equivalents 0.0901
_diffrn_reflns_av_sigmaI/netI 0.1655
_diffrn_reflns_limit_h_max 37
_diffrn_reflns_limit_h_min -38
_diffrn_reflns_limit_k_max 9
_diffrn_reflns_limit_k_min -9
_diffrn_reflns_limit_l_max 39
_diffrn_reflns_limit_l_min -39
_diffrn_reflns_number 30748
_diffrn_reflns_theta_full 30.67
_diffrn_reflns_theta_max 30.67
_diffrn_reflns_theta_min 1.51
_diffrn_standards_decay_% 0.0
_diffrn_standards_interval_time 1200
_diffrn_standards_number 399
_exptl_absorpt_coefficient_mu 0.770
_exptl_absorpt_correction_T_max 1.000
_exptl_absorpt_correction_T_min 0.859
_exptl_absorpt_correction_type 'empirical, SADABS (Sheldrick, 2000)'
_exptl_crystal_colour brown
_exptl_crystal_density_diffrn 1.330
_exptl_crystal_density_method 'not measured'
_exptl_crystal_description needle
_exptl_crystal_F_000 2272
_exptl_crystal_size_max 1.4
_exptl_crystal_size_mid 0.14
_exptl_crystal_size_min 0.12
_refine_diff_density_max 1.565
_refine_diff_density_min -0.642
_refine_diff_density_rms 0.112
_refine_ls_extinction_method none
_refine_ls_goodness_of_fit_ref 0.957
_refine_ls_hydrogen_treatment mixed
_refine_ls_matrix_type full
_refine_ls_number_parameters 333
_refine_ls_number_reflns 7336
_refine_ls_number_restraints 0
_refine_ls_restrained_S_all 0.957
_refine_ls_R_factor_all 0.1296
_refine_ls_R_factor_gt 0.0621
_refine_ls_shift/su_max 0.000
_refine_ls_shift/su_mean 0.000
_refine_ls_structure_factor_coef Fsqd
_refine_ls_weighting_details 'calc w=1/[\s^2^(Fo^2^)+(0.04P)^2^] where P=(Fo^2^+2Fc^2^)/3'
_refine_ls_weighting_scheme calc
_refine_ls_wR_factor_gt 0.1231
_refine_ls_wR_factor_ref 0.1303
_reflns_number_gt 3364
_reflns_number_total 7336
_reflns_threshold_expression I>2sigma(I)
_cod_data_source_file ic051016zsi20050622_041213.cif
_cod_data_source_block margraf10,_2Ni
_cod_original_sg_symbol_H-M 'C 2/c'
_cod_database_code 4340193

loop_
_symmetry_equiv_pos_as_xyz
'x, y, z'
'-x, y, -z+1/2'
'x+1/2, y+1/2, z'
'-x+1/2, y+1/2, -z+1/2'
'-x, -y, -z'
'x, -y, z-1/2'
'-x+1/2, -y+1/2, -z'
'x+1/2, -y+1/2, z-1/2'

loop_
_atom_site_label
_atom_site_type_symbol
_atom_site_fract_x
_atom_site_fract_y
_atom_site_fract_z
_atom_site_U_iso_or_equiv
_atom_site_adp_type
_atom_site_occupancy
_atom_site_symmetry_multiplicity
_atom_site_calc_flag
_atom_site_refinement_flags
Ni Ni 0.245785(16) 0.49685(7) 0.471457(15) 0.01608(13) Uani 1 1 d .
O1 O 0.28088(8) 0.5034(3) 0.42765(7) 0.0182(5) Uani 1 1 d .
N1 N 0.30207(10) 0.4940(4) 0.53075(9) 0.0162(6) Uani 1 1 d .
O2 O 0.18898(8) 0.4873(3) 0.41199(8) 0.0186(5) Uani 1 1 d .
N2 N 0.21090(9) 0.5020(4) 0.51522(9) 0.0159(6) Uani 1 1 d .
C9 C 0.32806(12) 0.4620(4) 0.43923(12) 0.0167(8) Uani 1 1 d .
C4 C 0.36172(13) 0.4349(5) 0.49089(13) 0.0187(8) Uani 1 1 d .
O3 O 0.47615(9) 0.3021(4) 0.46967(11) 0.0298(7) Uani 1 1 d .
C15 C 0.12963(13) 0.5618(5) 0.45035(13) 0.0185(8) Uani 1 1 d .
C3 C 0.34655(12) 0.4628(4) 0.53383(12) 0.0171(8) Uani 1 1 d .
H3 H 0.3716 0.4578 0.5675 0.020 Uiso 1 1 calc R
C5 C 0.41150(12) 0.3835(5) 0.50179(13) 0.0211(9) Uani 1 1 d .
H5 H 0.4335 0.3675 0.5367 0.025 Uiso 1 1 calc R
C8 C 0.34687(13) 0.4413(5) 0.39815(13) 0.0182(8) Uani 1 1 d .
C20 C 0.14351(13) 0.5350(4) 0.40675(12) 0.0172(8) Uani 1 1 d .
O4 O -0.00181(9) 0.7056(4) 0.38583(11) 0.0297(7) Uani 1 1 d .
C7 C 0.39576(13) 0.3879(5) 0.41136(14) 0.0220(9) Uani 1 1 d .
H7 H 0.4079 0.3716 0.3843 0.026 Uiso 1 1 calc R
C18 C 0.05966(13) 0.6198(5) 0.35255(14) 0.0225(9) Uani 1 1 d .
H18 H 0.0352 0.6408 0.3191 0.027 Uiso 1 1 calc R
C16 C 0.08062(12) 0.6166(5) 0.44388(14) 0.0219(9) Uani 1 1 d .
H16 H 0.0718 0.6311 0.4733 0.026 Uiso 1 1 calc R
C19 C 0.10645(13) 0.5628(5) 0.35628(13) 0.0200(8) Uani 1 1 d .
C21 C 0.11826(12) 0.5289(5) 0.30682(13) 0.0241(9) Uani 1 1 d .
C17 C 0.04677(13) 0.6478(5) 0.39584(14) 0.0230(9) Uani 1 1 d .
C2 C 0.24140(13) 0.4626(5) 0.56984(12) 0.0219(9) Uani 1 1 d .
H2A H 0.2426 0.3253 0.5767 0.026 Uiso 1 1 calc R
H2B H 0.2277 0.5271 0.5931 0.026 Uiso 1 1 calc R
C6 C 0.42829(13) 0.3567(5) 0.46231(14) 0.0220(9) Uani 1 1 d .
C10 C 0.31371(12) 0.4798(5) 0.34139(12) 0.0222(8) Uani 1 1 d .
C14 C 0.16399(13) 0.5329(5) 0.50200(13) 0.0199(9) Uani 1 1 d .
H14 H 0.1514 0.5367 0.5289 0.024 Uiso 1 1 calc R
C11 C 0.34249(14) 0.4604(6) 0.30465(13) 0.0373(12) Uani 1 1 d .
H11A H 0.3701 0.5499 0.3151 0.056 Uiso 1 1 calc R
H11B H 0.3202 0.4874 0.2690 0.056 Uiso 1 1 calc R
H11C H 0.3553 0.3316 0.3066 0.056 Uiso 1 1 calc R
C23 C 0.16049(13) 0.6584(5) 0.30651(13) 0.0274(9) Uani 1 1 d .
H23A H 0.1507 0.7905 0.3071 0.041 Uiso 1 1 calc R
H23B H 0.1674 0.6351 0.2751 0.041 Uiso 1 1 calc R
H23C H 0.1903 0.6324 0.3371 0.041 Uiso 1 1 calc R
C12 C 0.29372(13) 0.6828(5) 0.33583(14) 0.0264(9) Uani 1 1 d .
H12A H 0.3215 0.7717 0.3470 0.040 Uiso 1 1 calc R
H12B H 0.2740 0.6989 0.3575 0.040 Uiso 1 1 calc R
H12C H 0.2729 0.7071 0.2995 0.040 Uiso 1 1 calc R
C13 C 0.27025(14) 0.3384(5) 0.32374(14) 0.0292(10) Uani 1 1 d .
H13A H 0.2515 0.3486 0.3465 0.044 Uiso 1 1 calc R
H13B H 0.2832 0.2099 0.3255 0.044 Uiso 1 1 calc R
H13C H 0.2484 0.3668 0.2880 0.044 Uiso 1 1 calc R
C1 C 0.29265(12) 0.5369(5) 0.57842(12) 0.0210(9) Uani 1 1 d .
H1A H 0.2942 0.6747 0.5847 0.025 Uiso 1 1 calc R
H1B H 0.3177 0.4747 0.6088 0.025 Uiso 1 1 calc R
C22 C 0.13348(14) 0.3204(5) 0.30547(14) 0.0309(10) Uani 1 1 d .
H22A H 0.1412 0.2986 0.2745 0.046 Uiso 1 1 calc R
H22B H 0.1062 0.2379 0.3046 0.046 Uiso 1 1 calc R
H22C H 0.1627 0.2926 0.3365 0.046 Uiso 1 1 calc R
C24 C 0.07347(14) 0.5687(6) 0.25725(13) 0.0378(11) Uani 1 1 d .
H24A H 0.0633 0.7006 0.2572 0.057 Uiso 1 1 calc R
H24B H 0.0461 0.4856 0.2558 0.057 Uiso 1 1 calc R
H24C H 0.0823 0.5455 0.2270 0.057 Uiso 1 1 calc R
O6 O -0.02318(11) 0.3060(5) 0.43329(13) 0.0413(8) Uani 1 1 d .
C26 C -0.07228(14) 0.3760(6) 0.41426(16) 0.0406(11) Uani 1 1 d .
H26A H -0.0749 0.4805 0.4362 0.061 Uiso 1 1 calc R
H26B H -0.0951 0.2751 0.4148 0.061 Uiso 1 1 calc R
H26C H -0.0809 0.4210 0.3787 0.061 Uiso 1 1 calc R
O5 O -0.01169(17) 1.0818(6) 0.35918(17) 0.0785(15) Uani 1 1 d .
C25 C 0.0060(2) 1.1266(7) 0.3211(2) 0.082(2) Uani 1 1 d .
H03 H 0.4939(14) 0.264(5) 0.5051(15) 0.050(14) Uiso 1 1 d .
H04 H -0.0032(13) 0.716(5) 0.4153(13) 0.020(11) Uiso 1 1 d .
H06 H -0.0247(15) 0.241(6) 0.4105(15) 0.034(15) Uiso 1 1 d .
H05 H -0.0098(17) 0.977(6) 0.3664(17) 0.048(17) Uiso 1 1 d .

loop_
_atom_site_aniso_label
_atom_site_aniso_U_11
_atom_site_aniso_U_22
_atom_site_aniso_U_33
_atom_site_aniso_U_23
_atom_site_aniso_U_13
_atom_site_aniso_U_12
Ni 0.0172(2) 0.0141(2) 0.0185(2) -0.0002(2) 0.00848(16) 0.0003(2)
O1 0.0156(12) 0.0205(13) 0.0195(11) 0.0013(12) 0.0078(9) 0.0022(13)
N1 0.0206(15) 0.0112(15) 0.0190(14) 0.0001(15) 0.0099(12) -0.0014(16)
O2 0.0159(12) 0.0197(14) 0.0224(12) -0.0012(12) 0.0097(10) 0.0031(13)
N2 0.0176(15) 0.0153(15) 0.0161(13) -0.0005(15) 0.0076(11) -0.0040(16)
C9 0.0177(19) 0.009(2) 0.0247(19) -0.0021(14) 0.0096(15) -0.0015(15)
C4 0.018(2) 0.014(2) 0.025(2) -0.0011(14) 0.0102(17) -0.0010(15)
O3 0.0142(15) 0.0379(18) 0.0406(18) -0.0019(14) 0.0140(13) 0.0076(13)
C15 0.017(2) 0.015(2) 0.026(2) 0.0002(14) 0.0118(16) -0.0012(15)
C3 0.0162(19) 0.012(2) 0.0200(18) 0.0016(14) 0.0028(14) 0.0006(15)
C5 0.016(2) 0.022(2) 0.024(2) 0.0006(16) 0.0062(16) 0.0013(17)
C8 0.019(2) 0.012(2) 0.026(2) -0.0017(14) 0.0121(16) -0.0015(15)
C20 0.0191(19) 0.010(2) 0.0239(19) -0.0004(14) 0.0097(15) -0.0026(15)
O4 0.0186(15) 0.0364(18) 0.0379(18) 0.0054(14) 0.0150(13) 0.0069(13)
C7 0.024(2) 0.017(2) 0.030(2) -0.0032(16) 0.0159(18) -0.0022(17)
C18 0.018(2) 0.022(2) 0.026(2) 0.0032(16) 0.0066(17) -0.0024(17)
C16 0.020(2) 0.021(2) 0.032(2) -0.0004(17) 0.0180(18) -0.0005(17)
C19 0.018(2) 0.016(2) 0.026(2) -0.0005(15) 0.0084(16) -0.0033(15)
C21 0.0184(19) 0.031(3) 0.0209(18) -0.0017(17) 0.0056(15) 0.0031(18)
C17 0.016(2) 0.018(2) 0.038(2) 0.0015(17) 0.0139(18) -0.0015(16)
C2 0.028(2) 0.021(2) 0.0233(19) 0.0019(15) 0.0177(16) 0.0046(16)
C6 0.016(2) 0.015(2) 0.038(2) -0.0003(17) 0.0140(18) 0.0020(16)
C10 0.0234(19) 0.023(2) 0.0237(18) -0.0007(18) 0.0130(15) 0.0024(19)
C14 0.026(2) 0.014(2) 0.0269(19) -0.0029(15) 0.0182(17) -0.0041(16)
C11 0.035(2) 0.056(3) 0.025(2) 0.0027(19) 0.0159(18) 0.005(2)
C23 0.026(2) 0.033(3) 0.028(2) 0.0038(18) 0.0150(18) 0.0052(19)
C12 0.023(2) 0.028(2) 0.031(2) 0.0058(18) 0.0133(18) 0.0015(18)
C13 0.028(2) 0.032(3) 0.027(2) -0.0041(18) 0.0084(18) 0.0005(19)
C1 0.0198(19) 0.026(3) 0.0175(17) -0.0010(15) 0.0075(15) 0.0030(16)
C22 0.029(2) 0.031(3) 0.035(2) -0.0097(19) 0.0143(19) -0.0015(19)
C24 0.026(2) 0.060(3) 0.026(2) -0.0028(19) 0.0077(18) 0.008(2)
O6 0.0283(18) 0.049(2) 0.047(2) 0.0083(18) 0.0151(16) 0.0128(16)
C26 0.026(3) 0.033(3) 0.062(3) 0.001(2) 0.015(2) 0.003(2)
O5 0.131(4) 0.034(2) 0.107(3) 0.019(2) 0.087(3) 0.029(3)
C25 0.142(6) 0.054(4) 0.087(4) 0.023(3) 0.086(4) 0.009(4)

loop_
_atom_type_symbol
_atom_type_description
_atom_type_scat_dispersion_real
_atom_type_scat_dispersion_imag
_atom_type_scat_source
C C 0.0033 0.0016 'International Tables Vol C Tables 4.2.6.8 and 6.1.1.4'
H H 0.0000 0.0000 'International Tables Vol C Tables 4.2.6.8 and 6.1.1.4'
N N 0.0061 0.0033 'International Tables Vol C Tables 4.2.6.8 and 6.1.1.4'
O O 0.0106 0.0060 'International Tables Vol C Tables 4.2.6.8 and 6.1.1.4'
Ni Ni 0.3393 1.1124 'International Tables Vol C Tables 4.2.6.8 and 6.1.1.4'

loop_
_geom_angle_atom_site_label_1
_geom_angle_atom_site_label_2
_geom_angle_atom_site_label_3
_geom_angle
N1 Ni O2 177.26(12)
N1 Ni N2 86.25(11)
O2 Ni N2 93.53(11)
N1 Ni O1 93.67(11)
O2 Ni O1 86.66(9)
N2 Ni O1 177.42(12)
C9 O1 Ni 127.6(2)
C3 N1 C1 119.6(3)
C3 N1 Ni 126.9(2)
C1 N1 Ni 113.5(2)
C20 O2 Ni 127.8(2)
C14 N2 C2 119.5(3)
C14 N2 Ni 126.5(2)
C2 N2 Ni 114.0(2)
O1 C9 C4 122.7(3)
O1 C9 C8 119.7(3)
C4 C9 C8 117.6(3)
C5 C4 C9 121.2(3)
C5 C4 C3 117.8(3)
C9 C4 C3 120.9(3)
C16 C15 C14 117.4(3)
C16 C15 C20 121.1(3)
C14 C15 C20 121.5(3)
N1 C3 C4 125.8(3)
C6 C5 C4 120.5(3)
C7 C8 C9 118.2(3)
C7 C8 C10 120.8(3)
C9 C8 C10 121.0(3)
O2 C20 C15 122.0(3)
O2 C20 C19 120.1(3)
C15 C20 C19 117.8(3)
C8 C7 C6 123.6(3)
C19 C18 C17 123.2(3)
C17 C16 C15 119.8(3)
C18 C19 C20 118.3(3)
C18 C19 C21 120.9(3)
C20 C19 C21 120.8(3)
C24 C21 C23 107.4(3)
C24 C21 C22 108.1(3)
C23 C21 C22 109.5(3)
C24 C21 C19 111.9(3)
C23 C21 C19 110.7(3)
C22 C21 C19 109.2(3)
C16 C17 O4 123.8(3)
C16 C17 C18 119.7(3)
O4 C17 C18 116.5(3)
N2 C2 C1 106.0(2)
C5 C6 O3 124.0(3)
C5 C6 C7 118.7(3)
O3 C6 C7 117.3(3)
C8 C10 C12 109.8(3)
C8 C10 C13 109.7(3)
C12 C10 C13 109.9(3)
C8 C10 C11 112.0(3)
C12 C10 C11 107.1(3)
C13 C10 C11 108.2(3)
N2 C14 C15 125.5(3)
N1 C1 C2 106.7(3)

loop_
_geom_bond_atom_site_label_1
_geom_bond_atom_site_label_2
_geom_bond_distance
Ni N1 1.841(3)
Ni O2 1.854(2)
Ni N2 1.854(3)
Ni O1 1.860(2)
O1 C9 1.322(4)
N1 C3 1.285(4)
N1 C1 1.482(4)
O2 C20 1.321(4)
N2 C14 1.294(4)
N2 C2 1.473(4)
C9 C4 1.418(4)
C9 C8 1.447(4)
C4 C5 1.413(5)
C4 C3 1.433(4)
O3 C6 1.386(4)
C15 C16 1.424(5)
C15 C14 1.426(5)
C15 C20 1.427(4)
C5 C6 1.372(5)
C8 C7 1.384(5)
C8 C10 1.537(4)
C20 C19 1.430(5)
O4 C17 1.397(4)
C7 C6 1.398(5)
C18 C19 1.387(5)
C18 C17 1.402(5)
C16 C17 1.350(5)
C19 C21 1.556(5)
C21 C24 1.530(5)
C21 C23 1.537(5)
C21 C22 1.547(5)
C2 C1 1.515(5)
C10 C12 1.538(5)
C10 C13 1.544(5)
C10 C11 1.551(4)
O6 C26 1.416(5)
O5 C25 1.378(6)

loop_
_geom_torsion_atom_site_label_1
_geom_torsion_atom_site_label_2
_geom_torsion_atom_site_label_3
_geom_torsion_atom_site_label_4
_geom_torsion
N1 Ni O1 C9 16.9(3)
O2 Ni O1 C9 -160.4(3)
N2 Ni O1 C9 105(2)
O2 Ni N1 C3 84(2)
N2 Ni N1 C3 169.2(3)
O1 Ni N1 C3 -13.3(3)
O2 Ni N1 C1 -98(2)
N2 Ni N1 C1 -12.0(2)
O1 Ni N1 C1 165.4(2)
N1 Ni O2 C20 105(2)
N2 Ni O2 C20 19.7(3)
O1 Ni O2 C20 -157.8(3)
N1 Ni N2 C14 169.4(3)
O2 Ni N2 C14 -13.3(3)
O1 Ni N2 C14 81(2)
N1 Ni N2 C2 -11.8(2)
O2 Ni N2 C2 165.4(2)
O1 Ni N2 C2 -100(2)
Ni O1 C9 C4 -10.9(5)
Ni O1 C9 C8 168.6(2)
O1 C9 C4 C5 177.5(3)
C8 C9 C4 C5 -2.0(5)
O1 C9 C4 C3 -3.9(5)
C8 C9 C4 C3 176.6(3)
C1 N1 C3 C4 -174.6(3)
Ni N1 C3 C4 4.0(5)
C5 C4 C3 N1 -173.8(3)
C9 C4 C3 N1 7.5(5)
C9 C4 C5 C6 -0.7(5)
C3 C4 C5 C6 -179.4(3)
O1 C9 C8 C7 -176.6(3)
C4 C9 C8 C7 3.0(5)
O1 C9 C8 C10 4.2(5)
C4 C9 C8 C10 -176.3(3)
Ni O2 C20 C15 -14.9(5)
Ni O2 C20 C19 164.6(2)
C16 C15 C20 O2 178.9(3)
C14 C15 C20 O2 -1.9(5)
C16 C15 C20 C19 -0.7(5)
C14 C15 C20 C19 178.6(3)
C9 C8 C7 C6 -1.4(5)
C10 C8 C7 C6 177.9(3)
C14 C15 C16 C17 179.3(3)
C20 C15 C16 C17 -1.4(5)
C17 C18 C19 C20 -1.2(5)
C17 C18 C19 C21 178.4(3)
O2 C20 C19 C18 -177.6(3)
C15 C20 C19 C18 1.9(5)
O2 C20 C19 C21 2.8(5)
C15 C20 C19 C21 -177.7(3)
C18 C19 C21 C24 0.9(5)
C20 C19 C21 C24 -179.5(3)
C18 C19 C21 C23 120.7(4)
C20 C19 C21 C23 -59.7(4)
C18 C19 C21 C22 -118.7(4)
C20 C19 C21 C22 60.9(4)
C15 C16 C17 O4 -178.6(3)
C15 C16 C17 C18 2.2(5)
C19 C18 C17 C16 -0.9(5)
C19 C18 C17 O4 179.9(3)
C14 N2 C2 C1 -149.8(3)
Ni N2 C2 C1 31.3(3)
C4 C5 C6 O3 -178.5(3)
C4 C5 C6 C7 2.3(5)
C8 C7 C6 C5 -1.3(5)
C8 C7 C6 O3 179.4(3)
C7 C8 C10 C12 -121.5(3)
C9 C8 C10 C12 57.7(4)
C7 C8 C10 C13 117.5(4)
C9 C8 C10 C13 -63.2(4)
C7 C8 C10 C11 -2.7(5)
C9 C8 C10 C11 176.6(3)
C2 N2 C14 C15 -176.1(3)
Ni N2 C14 C15 2.6(5)
C16 C15 C14 N2 -172.5(3)
C20 C15 C14 N2 8.2(5)
C3 N1 C1 C2 -149.5(3)
Ni N1 C1 C2 31.7(3)
N2 C2 C1 N1 -38.4(3)
